data_2222992
loop_
_publ_author_name
'Zeng, Ju-Lan'
'Jiang, Yi-Min'
'Sun, Li-Xian'
'Cao, Zhong'
'Yang, Dao-Wu'

_publ_section_title
;Triaqua(2-{[(<i>E</i>)-5-formyl-2-oxidobenzylidene]amino}ethanesulfonato)cobalt(II)
 dihydrate
;
_journal_coeditor_code BT5026
_journal_issue 9
_journal_name_full 'Acta Crystallographica Section E'
_journal_page_first m1067
_journal_page_last m1068
_journal_paper_doi 10.1107/S1600536809031274
_journal_volume 65
_journal_year 2009
_chemical_formula_iupac '[Co (C10 H9 N O5 S) (H2 O)3], 2H2 O'
_chemical_formula_moiety 'C10 H15 Co N O8 S, 2(H2 O)'
_chemical_formula_sum 'C10 H19 Co N O10 S'
_chemical_formula_weight 404.25
_chemical_name_systematic
;
Triaqua(2-{[(<i>E</i>)-5-formyl-2-
oxidobenzylidene]amino}ethanesulfonato)cobalt(II) dihydrate
;
_space_group_IT_number 2
_symmetry_cell_setting triclinic
_symmetry_space_group_name_Hall '-P 1'
_symmetry_space_group_name_H-M 'P -1'
_atom_sites_solution_hydrogens geom
_atom_sites_solution_primary direct
_atom_sites_solution_secondary difmap
_audit_creation_method SHELXL-97
_cell_angle_alpha 79.04(2)
_cell_angle_beta 78.810(10)
_cell_angle_gamma 89.59(2)
_cell_formula_units_Z 4
_cell_length_a 7.7480(10)
_cell_length_b 11.267(3)
_cell_length_c 18.941(4)
_cell_measurement_reflns_used 28
_cell_measurement_temperature 296(2)
_cell_measurement_theta_max 15.17
_cell_measurement_theta_min 5.59
_cell_volume 1591.7(6)
_computing_cell_refinement 'XSCANS (Siemens, 1994)'
_computing_data_collection 'XSCANS (Siemens, 1994)'
_computing_data_reduction 'SHELXTL (Sheldrick, 2008)'
_computing_molecular_graphics 'SHELXTL (Sheldrick, 2008)'
_computing_publication_material '<i>publCIF</i> (Westrip, 2009)'
_computing_structure_refinement 'SHELXL97 (Sheldrick, 2008)'
_computing_structure_solution 'SHELXS97 (Sheldrick, 2008)'
_diffrn_ambient_temperature 296(2)
_diffrn_measured_fraction_theta_full 0.996
_diffrn_measured_fraction_theta_max 0.996
_diffrn_measurement_device_type 'Siemens P4'
_diffrn_measurement_method '\w scans'
_diffrn_radiation_monochromator graphite
_diffrn_radiation_source 'normal-focus sealed tube'
_diffrn_radiation_type MoK\a
_diffrn_radiation_wavelength 0.71073
_diffrn_reflns_av_R_equivalents 0.0137
_diffrn_reflns_av_sigmaI/netI 0.0352
_diffrn_reflns_limit_h_max 9
_diffrn_reflns_limit_h_min 0
_diffrn_reflns_limit_k_max 13
_diffrn_reflns_limit_k_min -13
_diffrn_reflns_limit_l_max 22
_diffrn_reflns_limit_l_min -22
_diffrn_reflns_number 6449
_diffrn_reflns_theta_full 25.25
_diffrn_reflns_theta_max 25.25
_diffrn_reflns_theta_min 1.12
_diffrn_standards_decay_% 5.21
_diffrn_standards_interval_count 97
_diffrn_standards_number 3
_exptl_absorpt_coefficient_mu 1.260
_exptl_absorpt_correction_T_max 1.0000
_exptl_absorpt_correction_T_min 0.8519
_exptl_absorpt_correction_type multi-scan
_exptl_absorpt_process_details '(SADABS; Sheldrick, 1996)'
_exptl_crystal_colour red
_exptl_crystal_density_diffrn 1.687
_exptl_crystal_density_method 'not measured'
_exptl_crystal_description block
_exptl_crystal_F_000 836
_exptl_crystal_size_max 0.56
_exptl_crystal_size_mid 0.42
_exptl_crystal_size_min 0.32
_refine_diff_density_max 0.852
_refine_diff_density_min -0.564
_refine_ls_extinction_coef 0.0031(8)
_refine_ls_extinction_expression Fc^*^=kFc[1+0.001xFc^2^\l^3^/sin(2\q)]^-1/4^
_refine_ls_extinction_method SHELXL
_refine_ls_goodness_of_fit_ref 1.055
_refine_ls_hydrogen_treatment mixed
_refine_ls_matrix_type full
_refine_ls_number_parameters 464
_refine_ls_number_reflns 5764
_refine_ls_number_restraints 12
_refine_ls_restrained_S_all 1.054
_refine_ls_R_factor_all 0.0501
_refine_ls_R_factor_gt 0.0376
_refine_ls_shift/su_max 0.000
_refine_ls_shift/su_mean 0.000
_refine_ls_structure_factor_coef Fsqd
_refine_ls_weighting_details 'calc w=1/[\s^2^(Fo^2^)+(0.0720P)^2^] where P=(Fo^2^+2Fc^2^)/3'
_refine_ls_weighting_scheme calc
_refine_ls_wR_factor_gt 0.1117
_refine_ls_wR_factor_ref 0.1151
_reflns_number_gt 4393
_reflns_number_total 5764
_reflns_threshold_expression I>2\s(I)
_cod_data_source_file bt5026.cif
_cod_data_source_block I
_cod_original_cell_volume 1591.6(6)
_cod_original_sg_symbol_H-M P-1
_cod_database_code 2222992
_cod_database_fobs_code 2222992

loop_
_symmetry_equiv_pos_as_xyz
'x, y, z'
'-x, -y, -z'

loop_
_atom_site_type_symbol
_atom_site_label
_atom_site_fract_x
_atom_site_fract_y
_atom_site_fract_z
_atom_site_U_iso_or_equiv
_atom_site_adp_type
_atom_site_calc_flag
_atom_site_refinement_flags
_atom_site_occupancy
_atom_site_disorder_assembly
_atom_site_disorder_group
Co Co1 0.39588(6) 0.16129(4) 0.22274(2) 0.02522(14) Uani d . 1 . .
S S1 0.10792(13) 0.07289(9) 0.13827(5) 0.0355(2) Uani d . 1 . .
O O1 0.5728(3) 0.1640(2) 0.28894(13) 0.0309(6) Uani d . 1 . .
O O2 0.8277(4) -0.1552(3) 0.56195(14) 0.0439(7) Uani d . 1 . .
O O3 0.2421(4) 0.1591(2) 0.14400(14) 0.0408(6) Uani d . 1 . .
O O4 0.1212(5) 0.0544(3) 0.06499(18) 0.0694(10) Uani d . 1 . .
O O5 -0.0634(4) 0.1062(3) 0.1714(2) 0.0662(10) Uani d . 1 . .
O O6 0.1953(4) 0.2399(2) 0.28909(15) 0.0388(6) Uani d D 1 . .
O O7 0.4814(5) 0.3345(3) 0.16357(19) 0.0521(8) Uani d D 1 . .
O O8 0.5882(4) 0.0785(3) 0.15431(16) 0.0397(6) Uani d D 1 . .
N N1 0.2960(4) -0.0072(2) 0.28662(16) 0.0275(6) Uani d . 1 . .
C C1 0.6084(4) 0.0813(3) 0.34091(18) 0.0245(7) Uani d . 1 . .
C C2 0.7575(5) 0.0979(3) 0.3726(2) 0.0329(8) Uani d . 1 . .
H H2 0.8324 0.1650 0.3524 0.039 Uiso calc R 1 . .
C C3 0.7932(5) 0.0190(3) 0.4310(2) 0.0334(8) Uani d . 1 . .
H H3 0.8917 0.0325 0.4501 0.040 Uiso calc R 1 . .
C C4 0.6816(5) -0.0842(3) 0.46352(18) 0.0294(8) Uani d . 1 . .
C C5 0.5419(5) -0.1048(3) 0.43156(19) 0.0281(7) Uani d . 1 . .
H H5 0.4703 -0.1735 0.4517 0.034 Uiso calc R 1 . .
C C6 0.5031(4) -0.0269(3) 0.37025(18) 0.0254(7) Uani d . 1 . .
C C7 0.3537(5) -0.0620(3) 0.34235(19) 0.0284(7) Uani d . 1 . .
H H7 0.2928 -0.1328 0.3681 0.034 Uiso calc R 1 . .
C C8 0.1392(5) -0.0632(4) 0.2712(2) 0.0441(10) Uani d . 1 . .
H H8A 0.0365 -0.0179 0.2869 0.053 Uiso calc R 1 . .
H H8B 0.1215 -0.1450 0.2995 0.053 Uiso calc R 1 . .
C C9 0.1554(6) -0.0669(3) 0.1902(2) 0.0454(10) Uani d . 1 . .
H H9A 0.0752 -0.1291 0.1853 0.055 Uiso calc R 1 . .
H H9B 0.2741 -0.0885 0.1707 0.055 Uiso calc R 1 . .
C C10 0.7083(5) -0.1653(3) 0.5296(2) 0.0356(9) Uani d . 1 . .
H H10 0.6285 -0.2300 0.5487 0.043 Uiso calc R 1 . .
Co Co2 0.88816(6) 0.51076(4) 0.22408(2) 0.02608(15) Uani d . 1 . .
S S2 0.59985(13) 0.65643(9) 0.13838(5) 0.0374(2) Uani d . 1 . .
O O9 1.0676(3) 0.4671(2) 0.28928(13) 0.0310(5) Uani d . 1 . .
O O10 1.3260(4) 0.6176(3) 0.55918(15) 0.0452(7) Uani d . 1 . .
O O11 0.7245(4) 0.5601(2) 0.14791(16) 0.0449(7) Uani d . 1 . .
O O12 0.6213(5) 0.7151(3) 0.06321(18) 0.0702(10) Uani d . 1 . .
O O13 0.4233(4) 0.6130(4) 0.1716(2) 0.0824(12) Uani d . 1 . .
O O14 0.6910(4) 0.3906(2) 0.29177(15) 0.0387(6) Uani d D 1 . .
O O15 0.9771(5) 0.3737(3) 0.1658(2) 0.0527(8) Uani d D 1 . .
O O16 1.0798(4) 0.6313(3) 0.15392(18) 0.0515(8) Uani d D 1 . .
N N2 0.7908(4) 0.6426(3) 0.28574(16) 0.0307(7) Uani d . 1 . .
C C11 1.1037(4) 0.5178(3) 0.34031(18) 0.0259(7) Uani d . 1 . .
C C12 1.2544(5) 0.4818(3) 0.3713(2) 0.0348(8) Uani d . 1 . .
H H12 1.3302 0.4275 0.3510 0.042 Uiso calc R 1 . .
C C13 1.2905(5) 0.5245(3) 0.4294(2) 0.0344(8) Uani d . 1 . .
H H13 1.3897 0.4987 0.4481 0.041 Uiso calc R 1 . .
C C14 1.1794(5) 0.6072(3) 0.46160(19) 0.0302(8) Uani d . 1 . .
C C15 1.0381(5) 0.6493(3) 0.42994(19) 0.0282(7) Uani d . 1 . .
H H15 0.9669 0.7065 0.4497 0.034 Uiso calc R 1 . .
C C16 0.9990(5) 0.6087(3) 0.36925(18) 0.0268(7) Uani d . 1 . .
C C17 0.8501(5) 0.6630(3) 0.34058(19) 0.0301(8) Uani d . 1 . .
H H17 0.7906 0.7196 0.3653 0.036 Uiso calc R 1 . .
C C18 0.6368(6) 0.7123(4) 0.2686(2) 0.0497(11) Uani d . 1 . .
H H18A 0.6216 0.7781 0.2955 0.060 Uiso calc R 1 . .
H H18B 0.5320 0.6601 0.2848 0.060 Uiso calc R 1 . .
C C19 0.6555(6) 0.7637(3) 0.1876(3) 0.0486(11) Uani d . 1 . .
H H19A 0.7761 0.7924 0.1677 0.058 Uiso calc R 1 . .
H H19B 0.5801 0.8324 0.1812 0.058 Uiso calc R 1 . .
C C20 1.2063(5) 0.6470(3) 0.5267(2) 0.0347(8) Uani d . 1 . .
H H20 1.1252 0.6997 0.5456 0.042 Uiso calc R 1 . .
O O17 0.5837(6) 0.1098(4) 0.0076(2) 0.0804(12) Uani d . 1 . .
O O18 1.0564(7) 0.8005(5) 0.0353(3) 0.126(2) Uani d . 1 . .
O O19 1.2760(9) 0.4225(5) 0.0508(3) 0.140(2) Uani d . 1 . .
O O20 0.7769(13) 0.3685(6) 0.0427(4) 0.192(3) Uani d . 1 . .
H H6OA 0.186(7) 0.222(4) 0.3340(7) 0.066(16) Uiso d D 1 . .
H H6OB 0.161(6) 0.3091(19) 0.280(3) 0.065(16) Uiso d D 1 . .
H H7OA 0.498(7) 0.402(2) 0.172(3) 0.074(17) Uiso d D 1 . .
H H7OB 0.543(8) 0.336(6) 0.1231(18) 0.11(3) Uiso d D 1 . .
H H8OA 0.579(6) 0.095(4) 0.1108(9) 0.047(13) Uiso d D 1 . .
H H8OB 0.687(3) 0.092(4) 0.160(3) 0.063(16) Uiso d D 1 . .
H H14B 0.680(6) 0.385(4) 0.3362(7) 0.050(14) Uiso d D 1 . .
H H14A 0.671(6) 0.324(2) 0.283(3) 0.062(15) Uiso d D 1 . .
H H15A 1.019(10) 0.384(7) 0.1220(11) 0.14(3) Uiso d D 1 . .
H H15B 0.967(10) 0.3018(17) 0.184(4) 0.12(3) Uiso d D 1 . .
H H16A 1.068(5) 0.680(3) 0.1173(14) 0.041(12) Uiso d D 1 . .
H H16B 1.184(2) 0.637(5) 0.156(3) 0.09(2) Uiso d D 1 . .

loop_
_atom_site_aniso_label
_atom_site_aniso_U_11
_atom_site_aniso_U_22
_atom_site_aniso_U_33
_atom_site_aniso_U_12
_atom_site_aniso_U_13
_atom_site_aniso_U_23
Co1 0.0288(3) 0.0215(2) 0.0267(3) -0.00002(18) -0.0105(2) -0.00297(17)
S1 0.0346(5) 0.0398(5) 0.0376(5) 0.0035(4) -0.0193(4) -0.0092(4)
O1 0.0386(14) 0.0232(12) 0.0320(13) -0.0050(10) -0.0168(11) 0.0026(10)
O2 0.0445(17) 0.0550(17) 0.0336(15) 0.0099(13) -0.0186(13) -0.0013(12)
O3 0.0467(17) 0.0376(14) 0.0424(16) -0.0020(12) -0.0247(13) -0.0019(12)
O4 0.102(3) 0.073(2) 0.0461(19) -0.001(2) -0.0377(19) -0.0213(17)
O5 0.0338(17) 0.080(2) 0.083(2) 0.0136(16) -0.0197(17) -0.0041(19)
O6 0.0530(18) 0.0322(14) 0.0327(16) 0.0157(13) -0.0122(13) -0.0070(12)
O7 0.074(2) 0.0296(15) 0.050(2) -0.0173(15) -0.0160(18) 0.0040(14)
O8 0.0302(16) 0.0518(17) 0.0382(17) 0.0038(13) -0.0062(13) -0.0121(13)
N1 0.0258(15) 0.0237(14) 0.0331(16) -0.0022(12) -0.0084(13) -0.0028(12)
C1 0.0236(17) 0.0261(16) 0.0251(17) 0.0031(13) -0.0051(14) -0.0078(13)
C2 0.033(2) 0.0312(18) 0.035(2) -0.0053(15) -0.0119(16) -0.0019(15)
C3 0.0287(19) 0.041(2) 0.034(2) 0.0033(16) -0.0141(16) -0.0077(16)
C4 0.035(2) 0.0299(18) 0.0236(17) 0.0123(15) -0.0067(15) -0.0055(14)
C5 0.0311(19) 0.0225(16) 0.0301(18) 0.0045(14) -0.0059(15) -0.0036(13)
C6 0.0284(18) 0.0221(16) 0.0266(17) 0.0048(13) -0.0061(14) -0.0061(13)
C7 0.0300(19) 0.0219(16) 0.0320(19) -0.0037(14) -0.0068(15) -0.0011(14)
C8 0.040(2) 0.042(2) 0.050(2) -0.0151(18) -0.0230(19) 0.0081(18)
C9 0.055(3) 0.031(2) 0.058(3) -0.0027(18) -0.028(2) -0.0123(18)
C10 0.040(2) 0.035(2) 0.0300(19) 0.0119(16) -0.0066(17) -0.0036(15)
Co2 0.0295(3) 0.0223(2) 0.0292(3) 0.00488(18) -0.0111(2) -0.00628(18)
S2 0.0355(5) 0.0378(5) 0.0421(6) 0.0040(4) -0.0206(4) -0.0029(4)
O9 0.0381(14) 0.0282(12) 0.0332(13) 0.0124(10) -0.0173(11) -0.0121(10)
O10 0.0445(17) 0.0576(17) 0.0392(16) -0.0009(14) -0.0172(13) -0.0139(13)
O11 0.0575(18) 0.0378(14) 0.0520(17) 0.0138(13) -0.0363(15) -0.0139(12)
O12 0.104(3) 0.061(2) 0.0470(19) 0.014(2) -0.0361(19) 0.0065(15)
O13 0.0363(19) 0.136(4) 0.082(3) -0.013(2) -0.0181(18) -0.030(2)
O14 0.0518(18) 0.0307(14) 0.0344(16) -0.0106(12) -0.0103(13) -0.0055(12)
O15 0.073(2) 0.0399(17) 0.052(2) 0.0180(16) -0.0163(18) -0.0216(15)
O16 0.0320(17) 0.060(2) 0.0513(19) -0.0042(14) -0.0085(15) 0.0185(15)
N2 0.0296(16) 0.0291(15) 0.0367(17) 0.0083(12) -0.0108(13) -0.0106(13)
C11 0.0283(18) 0.0254(16) 0.0243(17) 0.0019(14) -0.0081(14) -0.0022(13)
C12 0.035(2) 0.037(2) 0.036(2) 0.0121(16) -0.0098(17) -0.0139(16)
C13 0.032(2) 0.037(2) 0.038(2) 0.0029(16) -0.0157(16) -0.0050(16)
C14 0.036(2) 0.0279(17) 0.0259(18) -0.0054(15) -0.0064(15) -0.0029(14)
C15 0.0291(19) 0.0262(17) 0.0302(18) -0.0003(14) -0.0049(15) -0.0086(14)
C16 0.0293(18) 0.0252(16) 0.0260(18) 0.0010(14) -0.0062(14) -0.0044(13)
C17 0.0255(18) 0.0296(18) 0.039(2) 0.0072(14) -0.0073(16) -0.0150(15)
C18 0.039(2) 0.067(3) 0.061(3) 0.030(2) -0.027(2) -0.037(2)
C19 0.055(3) 0.033(2) 0.068(3) 0.0159(19) -0.035(2) -0.013(2)
C20 0.035(2) 0.038(2) 0.034(2) -0.0058(16) -0.0091(17) -0.0103(16)
O17 0.095(3) 0.096(3) 0.055(2) 0.032(2) -0.021(2) -0.020(2)
O18 0.126(4) 0.135(4) 0.101(4) -0.010(3) -0.055(3) 0.049(3)
O19 0.211(7) 0.095(4) 0.095(4) 0.009(4) 0.012(4) -0.016(3)
O20 0.281(10) 0.131(5) 0.141(6) 0.019(6) 0.005(6) -0.014(4)

loop_
_atom_type_symbol
_atom_type_description
_atom_type_scat_dispersion_real
_atom_type_scat_dispersion_imag
_atom_type_scat_source
C C 0.0033 0.0016 'International Tables Vol C Tables 4.2.6.8 and 6.1.1.4'
H H 0.0000 0.0000 'International Tables Vol C Tables 4.2.6.8 and 6.1.1.4'
N N 0.0061 0.0033 'International Tables Vol C Tables 4.2.6.8 and 6.1.1.4'
O O 0.0106 0.0060 'International Tables Vol C Tables 4.2.6.8 and 6.1.1.4'
S S 0.1246 0.1234 'International Tables Vol C Tables 4.2.6.8 and 6.1.1.4'
Co Co 0.3494 0.9721 'International Tables Vol C Tables 4.2.6.8 and 6.1.1.4'

loop_
_geom_angle_atom_site_label_1
_geom_angle_atom_site_label_2
_geom_angle_atom_site_label_3
_geom_angle_site_symmetry_1
_geom_angle_site_symmetry_3
_geom_angle
_geom_angle_publ_flag
O1 Co1 O3 . . 172.70(11) .
O1 Co1 O7 . . 91.29(11) .
O3 Co1 O7 . . 85.59(12) .
O1 Co1 O6 . . 94.61(11) .
O3 Co1 O6 . . 91.96(11) .
O7 Co1 O6 . . 89.35(14) .
O1 Co1 N1 . . 89.11(10) .
O3 Co1 N1 . . 94.45(11) .
O7 Co1 N1 . . 176.05(14) .
O6 Co1 N1 . . 86.70(11) .
O1 Co1 O8 . . 87.77(11) .
O3 Co1 O8 . . 85.74(11) .
O7 Co1 O8 . . 91.78(14) .
O6 Co1 O8 . . 177.35(11) .
N1 Co1 O8 . . 92.17(11) .
O4 S1 O5 . . 114.2(2) ?
O4 S1 O3 . . 112.1(2) ?
O5 S1 O3 . . 110.4(2) ?
O4 S1 C9 . . 106.2(2) ?
O5 S1 C9 . . 107.7(2) ?
O3 S1 C9 . . 105.58(17) ?
C1 O1 Co1 . . 130.0(2) ?
S1 O3 Co1 . . 131.92(16) ?
Co1 O6 H6OA . . 119(4) ?
Co1 O6 H6OB . . 126(4) ?
H6OA O6 H6OB . . 107(5) ?
Co1 O7 H7OA . . 138(4) ?
Co1 O7 H7OB . . 115(5) ?
H7OA O7 H7OB . . 104(6) ?
Co1 O8 H8OA . . 112(3) ?
Co1 O8 H8OB . . 112(3) ?
H8OA O8 H8OB . . 112(5) ?
C7 N1 C8 . . 116.0(3) ?
C7 N1 Co1 . . 124.5(2) ?
C8 N1 Co1 . . 119.3(2) ?
O1 C1 C6 . . 123.1(3) ?
O1 C1 C2 . . 119.5(3) ?
C6 C1 C2 . . 117.3(3) ?
C3 C2 C1 . . 122.1(3) ?
C3 C2 H2 . . 118.9 ?
C1 C2 H2 . . 118.9 ?
C2 C3 C4 . . 120.6(3) ?
C2 C3 H3 . . 119.7 ?
C4 C3 H3 . . 119.7 ?
C5 C4 C3 . . 118.1(3) ?
C5 C4 C10 . . 119.9(3) ?
C3 C4 C10 . . 121.9(3) ?
C4 C5 C6 . . 122.9(3) ?
C4 C5 H5 . . 118.5 ?
C6 C5 H5 . . 118.5 ?
C5 C6 C1 . . 118.7(3) ?
C5 C6 C7 . . 116.4(3) ?
C1 C6 C7 . . 124.9(3) ?
N1 C7 C6 . . 127.6(3) ?
N1 C7 H7 . . 116.2 ?
C6 C7 H7 . . 116.2 ?
N1 C8 C9 . . 112.5(3) ?
N1 C8 H8A . . 109.1 ?
C9 C8 H8A . . 109.1 ?
N1 C8 H8B . . 109.1 ?
C9 C8 H8B . . 109.1 ?
H8A C8 H8B . . 107.8 ?
C8 C9 S1 . . 112.6(3) ?
C8 C9 H9A . . 109.1 ?
S1 C9 H9A . . 109.1 ?
C8 C9 H9B . . 109.1 ?
S1 C9 H9B . . 109.1 ?
H9A C9 H9B . . 107.8 ?
O2 C10 C4 . . 125.1(4) ?
O2 C10 H10 . . 117.5 ?
C4 C10 H10 . . 117.5 ?
O9 Co2 O11 . . 174.22(11) .
O9 Co2 O16 . . 87.25(12) .
O11 Co2 O16 . . 87.63(12) .
O9 Co2 O15 . . 90.74(12) .
O11 Co2 O15 . . 86.58(12) .
O16 Co2 O15 . . 90.10(15) .
O9 Co2 O14 . . 94.59(11) .
O11 Co2 O14 . . 90.52(12) .
O16 Co2 O14 . . 178.13(12) .
O15 Co2 O14 . . 89.50(14) .
O9 Co2 N2 . . 89.28(10) .
O11 Co2 N2 . . 93.63(11) .
O16 Co2 N2 . . 92.44(13) .
O15 Co2 N2 . . 177.46(14) .
O14 Co2 N2 . . 87.96(12) .
O12 S2 O13 . . 114.3(2) ?
O12 S2 O11 . . 111.3(2) ?
O13 S2 O11 . . 110.9(2) ?
O12 S2 C19 . . 107.3(2) ?
O13 S2 C19 . . 107.1(2) ?
O11 S2 C19 . . 105.44(17) ?
C11 O9 Co2 . . 129.9(2) ?
S2 O11 Co2 . . 132.74(17) ?
Co2 O14 H14B . . 117(3) ?
Co2 O14 H14A . . 122(3) ?
H14B O14 H14A . . 109(4) ?
Co2 O15 H15A . . 126(6) ?
Co2 O15 H15B . . 124(5) ?
H15A O15 H15B . . 110(7) ?
Co2 O16 H16A . . 128(3) ?
Co2 O16 H16B . . 127(4) ?
H16A O16 H16B . . 105(5) ?
C17 N2 C18 . . 116.3(3) ?
C17 N2 Co2 . . 124.2(2) ?
C18 N2 Co2 . . 119.4(2) ?
O9 C11 C16 . . 123.4(3) ?
O9 C11 C12 . . 119.5(3) ?
C16 C11 C12 . . 117.0(3) ?
C13 C12 C11 . . 122.1(3) ?
C13 C12 H12 . . 118.9 ?
C11 C12 H12 . . 118.9 ?
C12 C13 C14 . . 120.8(3) ?
C12 C13 H13 . . 119.6 ?
C14 C13 H13 . . 119.6 ?
C15 C14 C13 . . 118.4(3) ?
C15 C14 C20 . . 119.5(3) ?
C13 C14 C20 . . 122.1(3) ?
C14 C15 C16 . . 122.2(3) ?
C14 C15 H15 . . 118.9 ?
C16 C15 H15 . . 118.9 ?
C15 C16 C11 . . 119.2(3) ?
C15 C16 C17 . . 116.3(3) ?
C11 C16 C17 . . 124.5(3) ?
N2 C17 C16 . . 128.0(3) ?
N2 C17 H17 . . 116.0 ?
C16 C17 H17 . . 116.0 ?
N2 C18 C19 . . 112.6(3) ?
N2 C18 H18A . . 109.1 ?
C19 C18 H18A . . 109.1 ?
N2 C18 H18B . . 109.1 ?
C19 C18 H18B . . 109.1 ?
H18A C18 H18B . . 107.8 ?
C18 C19 S2 . . 112.4(3) ?
C18 C19 H19A . . 109.1 ?
S2 C19 H19A . . 109.1 ?
C18 C19 H19B . . 109.1 ?
S2 C19 H19B . . 109.1 ?
H19A C19 H19B . . 107.9 ?
O10 C20 C14 . . 125.8(4) ?
O10 C20 H20 . . 117.1 ?
C14 C20 H20 . . 117.1 ?

loop_
_geom_bond_atom_site_label_1
_geom_bond_atom_site_label_2
_geom_bond_site_symmetry_2
_geom_bond_distance
_geom_bond_publ_flag
Co1 O1 . 2.033(2) .
Co1 O3 . 2.085(3) .
Co1 O7 . 2.098(3) .
Co1 O6 . 2.103(3) .
Co1 N1 . 2.110(3) .
Co1 O8 . 2.112(3) .
S1 O4 . 1.426(3) ?
S1 O5 . 1.434(3) ?
S1 O3 . 1.461(3) ?
S1 C9 . 1.768(4) ?
O1 C1 . 1.291(4) ?
O2 C10 . 1.222(5) ?
O6 H6OA . 0.825(10) ?
O6 H6OB . 0.820(10) ?
O7 H7OA . 0.816(10) ?
O7 H7OB . 0.817(10) ?
O8 H8OA . 0.827(10) ?
O8 H8OB . 0.816(10) ?
N1 C7 . 1.276(4) ?
N1 C8 . 1.476(4) ?
C1 C6 . 1.429(5) ?
C1 C2 . 1.429(5) ?
C2 C3 . 1.354(5) ?
C2 H2 . 0.9300 ?
C3 C4 . 1.419(5) ?
C3 H3 . 0.9300 ?
C4 C5 . 1.380(5) ?
C4 C10 . 1.452(5) ?
C5 C6 . 1.397(5) ?
C5 H5 . 0.9300 ?
C6 C7 . 1.449(5) ?
C7 H7 . 0.9300 ?
C8 C9 . 1.523(6) ?
C8 H8A . 0.9700 ?
C8 H8B . 0.9700 ?
C9 H9A . 0.9700 ?
C9 H9B . 0.9700 ?
C10 H10 . 0.9300 ?
Co2 O9 . 2.031(2) .
Co2 O11 . 2.096(3) .
Co2 O16 . 2.096(3) .
Co2 O15 . 2.101(3) .
Co2 O14 . 2.102(3) .
Co2 N2 . 2.108(3) .
S2 O12 . 1.430(3) ?
S2 O13 . 1.437(4) ?
S2 O11 . 1.457(3) ?
S2 C19 . 1.763(4) ?
O9 C11 . 1.286(4) ?
O10 C20 . 1.220(5) ?
O14 H14B . 0.819(10) ?
O14 H14A . 0.818(10) ?
O15 H15A . 0.818(10) ?
O15 H15B . 0.815(10) ?
O16 H16A . 0.818(10) ?
O16 H16B . 0.817(10) ?
N2 C17 . 1.273(4) ?
N2 C18 . 1.478(5) ?
C11 C16 . 1.427(5) ?
C11 C12 . 1.428(5) ?
C12 C13 . 1.357(5) ?
C12 H12 . 0.9300 ?
C13 C14 . 1.409(5) ?
C13 H13 . 0.9300 ?
C14 C15 . 1.387(5) ?
C14 C20 . 1.441(5) ?
C15 C16 . 1.400(5) ?
C15 H15 . 0.9300 ?
C16 C17 . 1.452(5) ?
C17 H17 . 0.9300 ?
C18 C19 . 1.512(6) ?
C18 H18A . 0.9700 ?
C18 H18B . 0.9700 ?
C19 H19A . 0.9700 ?
C19 H19B . 0.9700 ?
C20 H20 . 0.9300 ?

loop_
_geom_hbond_atom_site_label_D
_geom_hbond_atom_site_label_H
_geom_hbond_atom_site_label_A
_geom_hbond_site_symmetry_A
_geom_hbond_distance_DH
_geom_hbond_distance_HA
_geom_hbond_distance_DA
_geom_hbond_angle_DHA
O6 H6OA O2 2_656 0.825(10) 1.954(14) 2.772(4) 171(5)
O6 H6OB O9 1_455 0.820(10) 1.945(18) 2.739(3) 163(5)
O7 H7OA O13 . 0.816(10) 2.45(3) 3.194(6) 153(5)
O7 H7OB O20 . 0.817(10) 2.12(3) 2.877(9) 155(7)
O8 H8OA O17 . 0.827(10) 1.924(14) 2.742(5) 170(4)
O8 H8OB O5 1_655 0.816(10) 1.996(13) 2.807(4) 173(5)
O14 H14A O1 . 0.818(10) 1.938(17) 2.732(3) 163(5)
O14 H14B O10 2_766 0.819(10) 1.968(12) 2.784(4) 175(5)
O15 H15B O5 1_655 0.815(10) 2.28(4) 3.012(5) 150(7)
O15 H15A O19 . 0.818(10) 2.17(5) 2.831(7) 138(7)
O16 H16A O18 . 0.818(10) 1.875(12) 2.691(5) 175(4)
O16 H16B O13 1_655 0.817(10) 1.945(17) 2.748(5) 167(6)

loop_
_geom_torsion_atom_site_label_1
_geom_torsion_atom_site_label_2
_geom_torsion_atom_site_label_3
_geom_torsion_atom_site_label_4
_geom_torsion_site_symmetry_1
_geom_torsion_site_symmetry_2
_geom_torsion_site_symmetry_3
_geom_torsion_site_symmetry_4
_geom_torsion
_geom_torsion_publ_flag
O3 Co1 O1 C1 . . . . -111.7(7) ?
O7 Co1 O1 C1 . . . . -176.3(3) ?
O6 Co1 O1 C1 . . . . 94.2(3) ?
N1 Co1 O1 C1 . . . . 7.6(3) ?
O8 Co1 O1 C1 . . . . -84.6(3) ?
O4 S1 O3 Co1 . . . . -139.7(2) ?
O5 S1 O3 Co1 . . . . 91.8(3) ?
C9 S1 O3 Co1 . . . . -24.4(3) ?
O1 Co1 O3 S1 . . . . 121.5(7) ?
O7 Co1 O3 S1 . . . . -173.6(3) ?
O6 Co1 O3 S1 . . . . -84.4(2) ?
N1 Co1 O3 S1 . . . . 2.4(2) ?
O8 Co1 O3 S1 . . . . 94.3(2) ?
O1 Co1 N1 C7 . . . . 0.2(3) ?
O3 Co1 N1 C7 . . . . 173.8(3) ?
O7 Co1 N1 C7 . . . . -95.6(18) ?
O6 Co1 N1 C7 . . . . -94.5(3) ?
O8 Co1 N1 C7 . . . . 87.9(3) ?
O1 Co1 N1 C8 . . . . 174.7(3) ?
O3 Co1 N1 C8 . . . . -11.7(3) ?
O7 Co1 N1 C8 . . . . 78.9(18) ?
O6 Co1 N1 C8 . . . . 80.1(3) ?
O8 Co1 N1 C8 . . . . -97.5(3) ?
Co1 O1 C1 C6 . . . . -10.9(5) ?
Co1 O1 C1 C2 . . . . 170.5(2) ?
O1 C1 C2 C3 . . . . 174.6(3) ?
C6 C1 C2 C3 . . . . -4.1(5) ?
C1 C2 C3 C4 . . . . -0.3(6) ?
C2 C3 C4 C5 . . . . 3.3(5) ?
C2 C3 C4 C10 . . . . -175.2(3) ?
C3 C4 C5 C6 . . . . -1.9(5) ?
C10 C4 C5 C6 . . . . 176.6(3) ?
C4 C5 C6 C1 . . . . -2.5(5) ?
C4 C5 C6 C7 . . . . 179.0(3) ?
O1 C1 C6 C5 . . . . -173.3(3) ?
C2 C1 C6 C5 . . . . 5.3(5) ?
O1 C1 C6 C7 . . . . 5.1(5) ?
C2 C1 C6 C7 . . . . -176.3(3) ?
C8 N1 C7 C6 . . . . -179.4(3) ?
Co1 N1 C7 C6 . . . . -4.7(5) ?
C5 C6 C7 N1 . . . . -178.4(3) ?
C1 C6 C7 N1 . . . . 3.1(6) ?
C7 N1 C8 C9 . . . . -135.3(3) ?
Co1 N1 C8 C9 . . . . 49.7(4) ?
N1 C8 C9 S1 . . . . -80.4(4) ?
O4 S1 C9 C8 . . . . -177.7(3) ?
O5 S1 C9 C8 . . . . -54.9(3) ?
O3 S1 C9 C8 . . . . 63.1(3) ?
C5 C4 C10 O2 . . . . 179.9(3) ?
C3 C4 C10 O2 . . . . -1.7(6) ?
O11 Co2 O9 C11 . . . . 113.8(9) ?
O16 Co2 O9 C11 . . . . 86.0(3) ?
O15 Co2 O9 C11 . . . . 176.1(3) ?
O14 Co2 O9 C11 . . . . -94.4(3) ?
N2 Co2 O9 C11 . . . . -6.5(3) ?
O12 S2 O11 Co2 . . . . 134.6(3) ?
O13 S2 O11 Co2 . . . . -97.1(3) ?
C19 S2 O11 Co2 . . . . 18.5(3) ?
O9 Co2 O11 S2 . . . . -115.9(9) ?
O16 Co2 O11 S2 . . . . -88.1(3) ?
O15 Co2 O11 S2 . . . . -178.4(3) ?
O14 Co2 O11 S2 . . . . 92.2(3) ?
N2 Co2 O11 S2 . . . . 4.2(3) ?
O9 Co2 N2 C17 . . . . -0.8(3) ?
O11 Co2 N2 C17 . . . . -175.8(3) ?
O16 Co2 N2 C17 . . . . -88.0(3) ?
O15 Co2 N2 C17 . . . . 90(3) ?
O14 Co2 N2 C17 . . . . 93.8(3) ?
O9 Co2 N2 C18 . . . . -176.8(3) ?
O11 Co2 N2 C18 . . . . 8.2(3) ?
O16 Co2 N2 C18 . . . . 95.9(3) ?
O15 Co2 N2 C18 . . . . -86(3) ?
O14 Co2 N2 C18 . . . . -82.2(3) ?
Co2 O9 C11 C16 . . . . 10.3(5) ?
Co2 O9 C11 C12 . . . . -170.5(2) ?
O9 C11 C12 C13 . . . . -174.2(3) ?
C16 C11 C12 C13 . . . . 5.0(5) ?
C11 C12 C13 C14 . . . . -0.2(6) ?
C12 C13 C14 C15 . . . . -3.6(5) ?
C12 C13 C14 C20 . . . . 175.1(3) ?
C13 C14 C15 C16 . . . . 2.6(5) ?
C20 C14 C15 C16 . . . . -176.2(3) ?
C14 C15 C16 C11 . . . . 2.3(5) ?
C14 C15 C16 C17 . . . . -178.4(3) ?
O9 C11 C16 C15 . . . . 173.3(3) ?
C12 C11 C16 C15 . . . . -5.9(5) ?
O9 C11 C16 C17 . . . . -6.0(5) ?
C12 C11 C16 C17 . . . . 174.8(3) ?
C18 N2 C17 C16 . . . . -179.5(4) ?
Co2 N2 C17 C16 . . . . 4.4(5) ?
C15 C16 C17 N2 . . . . 178.9(3) ?
C11 C16 C17 N2 . . . . -1.9(6) ?
C17 N2 C18 C19 . . . . 134.9(4) ?
Co2 N2 C18 C19 . . . . -48.8(4) ?
N2 C18 C19 S2 . . . . 81.6(4) ?
O12 S2 C19 C18 . . . . 179.6(3) ?
O13 S2 C19 C18 . . . . 56.5(4) ?
O11 S2 C19 C18 . . . . -61.7(4) ?
C15 C14 C20 O10 . . . . -179.3(3) ?
C13 C14 C20 O10 . . . . 2.0(6) ?
